data_7049652
loop_
_publ_author_name
'Thu\'ery, Pierre'
'Atoini, Youssef'
'Harrowfield, Jack'

_publ_section_title
;
 The sulfonate group as a ligand: a fine balance between hydrogen bonding
 and metal ion coordination in uranyl ion complexes.
;
_journal_issue 24
_journal_name_full 'Dalton transactions (Cambridge, England : 2003)'
_journal_page_first 8756
_journal_page_last 8772
_journal_paper_doi 10.1039/c9dt01024f
_journal_volume 48
_journal_year 2019
_chemical_formula_sum 'C28 H42 N6 Ni O14 S2 U'
_chemical_formula_weight 1047.53
_space_group_crystal_system monoclinic
_space_group_IT_number 14
_space_group_name_Hall '-P 2ybc'
_space_group_name_H-M_alt 'P 1 21/c 1'
_symmetry_space_group_name_Hall '-P 2ybc'
_symmetry_space_group_name_H-M 'P 1 21/c 1'
_atom_sites_solution_hydrogens mixed
_atom_sites_solution_primary dual
_audit_creation_method SHELXL-2014
_audit_update_record
;
2019-01-23 deposited with the CCDC.    2019-04-11 downloaded from the CCDC.
;
_cell_angle_alpha 90
_cell_angle_beta 93.972(2)
_cell_angle_gamma 90
_cell_formula_units_Z 2
_cell_length_a 8.4686(3)
_cell_length_b 9.9123(4)
_cell_length_c 21.7475(8)
_cell_measurement_reflns_used 48315
_cell_measurement_temperature 100(2)
_cell_measurement_theta_max 25.68
_cell_measurement_theta_min 2.78
_cell_volume 1821.17(12)
_computing_cell_refinement 'HKL2000 (Otwinowski & Minor, 1997)'
_computing_data_collection 'COLLECT (Nonius, 1998)'
_computing_data_reduction 'HKL2000 (Otwinowski & Minor, 1997)'
_computing_molecular_graphics 'SHELXTL (Sheldrick, 2008)'
_computing_publication_material 'SHELXTL (Sheldrick, 2008); PLATON (Spek, 2003)'
_computing_structure_refinement 'SHELXL (Sheldrick, 2015)'
_computing_structure_solution 'SHELXT (Sheldrick, 2015)'
_diffrn_ambient_temperature 100(2)
_diffrn_measured_fraction_theta_full 0.997
_diffrn_measured_fraction_theta_max 0.997
_diffrn_measurement_device_type 'Nonius Kappa-CCD area-detector diffractometer'
_diffrn_measurement_method 'two \f and three \w scans with 2\% steps (392 frames)'
_diffrn_radiation_monochromator graphite
_diffrn_radiation_source 'fine-focus sealed tube'
_diffrn_radiation_type MoK\a
_diffrn_radiation_wavelength 0.71073
_diffrn_reflns_av_R_equivalents 0.0247
_diffrn_reflns_av_unetI/netI 0.0295
_diffrn_reflns_Laue_measured_fraction_full 0.997
_diffrn_reflns_Laue_measured_fraction_max 0.997
_diffrn_reflns_limit_h_max 10
_diffrn_reflns_limit_h_min -10
_diffrn_reflns_limit_k_max 12
_diffrn_reflns_limit_k_min -12
_diffrn_reflns_limit_l_max 26
_diffrn_reflns_limit_l_min -26
_diffrn_reflns_number 48315
_diffrn_reflns_point_group_measured_fraction_full 0.997
_diffrn_reflns_point_group_measured_fraction_max 0.997
_diffrn_reflns_theta_full 25.242
_diffrn_reflns_theta_max 25.679
_diffrn_reflns_theta_min 2.784
_diffrn_standards_decay_% 0
_diffrn_standards_interval_time 0
_diffrn_standards_number 0
_exptl_absorpt_coefficient_mu 5.146
_exptl_absorpt_correction_T_max 0.512
_exptl_absorpt_correction_T_min 0.428
_exptl_absorpt_correction_type multi-scan
_exptl_absorpt_process_details 'SCALEPACK (Otwinowski & Minor, 1997)'
_exptl_crystal_colour 'translucent light orange'
_exptl_crystal_density_diffrn 1.910
_exptl_crystal_description irregular
_exptl_crystal_F_000 1032
_exptl_crystal_size_max 0.18
_exptl_crystal_size_mid 0.15
_exptl_crystal_size_min 0.13
_refine_diff_density_max 1.292
_refine_diff_density_min -1.352
_refine_diff_density_rms 0.138
_refine_ls_extinction_method none
_refine_ls_goodness_of_fit_ref 1.058
_refine_ls_hydrogen_treatment constr
_refine_ls_matrix_type full
_refine_ls_number_parameters 239
_refine_ls_number_reflns 3452
_refine_ls_number_restraints 6
_refine_ls_restrained_S_all 1.075
_refine_ls_R_factor_all 0.0345
_refine_ls_R_factor_gt 0.0267
_refine_ls_shift/su_max 0.001
_refine_ls_shift/su_mean 0.000
_refine_ls_structure_factor_coef Fsqd
_refine_ls_weighting_details 'w=1/[\s^2^(Fo^2^)+(0.0475P)^2^] where P=(Fo^2^+2Fc^2^)/3'
_refine_ls_weighting_scheme calc
_refine_ls_wR_factor_gt 0.0689
_refine_ls_wR_factor_ref 0.0720
_reflns_Friedel_coverage 0.000
_reflns_number_gt 2865
_reflns_number_total 3452
_reflns_threshold_expression 'I > 2\s(I)'
_cod_data_source_file c9dt01024f1.cif
_cod_data_source_block 1
_cod_depositor_comments 'Adding full bibliography for 7049652--7049661.cif.'
_cod_database_code 7049652
_shelx_space_group_comment
;
The symmetry employed for this shelxl refinement is uniquely defined
by the following loop, which should always be used as a source of
symmetry information in preference to the above space-group names.
They are only intended as comments.
;
_shelxl_version_number 2014-3

loop_
_space_group_symop_operation_xyz
'x, y, z'
'-x, y+1/2, -z+1/2'
'-x, -y, -z'
'x, -y-1/2, z-1/2'

loop_
_atom_site_label
_atom_site_type_symbol
_atom_site_fract_x
_atom_site_fract_y
_atom_site_fract_z
_atom_site_U_iso_or_equiv
_atom_site_adp_type
_atom_site_occupancy
_atom_site_site_symmetry_order
_atom_site_calc_flag
_atom_site_refinement_flags_posn
_atom_site_refinement_flags_adp
_atom_site_refinement_flags_occupancy
U1 U 0.5000 0.5000 0.5000 0.02100(9) Uani 1 2 d S . P
Ni1 Ni 0.0000 0.5000 1.0000 0.02628(17) Uani 1 2 d S . P
S1 S 0.35397(10) 0.46614(10) 0.90062(4) 0.02699(18) Uani 1 1 d . . .
O1 O 0.6987(2) 0.5481(2) 0.51801(9) 0.0279(4) Uani 1 1 d . . .
O2 O 0.5147(2) 0.3952(2) 0.60337(9) 0.0286(5) Uani 1 1 d . . .
O3 O 0.4017(2) 0.5941(2) 0.59737(9) 0.0275(5) Uani 1 1 d . . .
O4 O 0.2515(3) 0.5730(2) 0.91615(10) 0.0420(6) Uani 1 1 d . . .
O5 O 0.2938(3) 0.3339(2) 0.91480(11) 0.0527(7) Uani 1 1 d . . .
O6 O 0.5137(4) 0.4820(4) 0.92615(16) 0.0938(18) Uani 1 1 d . U .
O7 O 0.4388(3) 0.7406(2) 0.49666(9) 0.0298(5) Uani 1 1 d . . .
H7A H 0.4198 0.7937 0.4646 0.036 Uiso 1 1 d R U .
H7B H 0.4981 0.7785 0.5281 0.036 Uiso 1 1 d R U .
N1 N -0.0488(3) 0.6925(3) 0.99759(12) 0.0316(6) Uani 1 1 d . . .
H1 H -0.1458 0.6897 1.0172 0.038 Uiso 1 1 d R U .
N2 N -0.1389(3) 0.4641(3) 0.92725(14) 0.0321(6) Uani 1 1 d . . .
H2 H -0.2356 0.4715 0.9373 0.039 Uiso 1 1 d R U .
N3 N 0.0605(4) 0.8526(3) 0.77354(16) 0.0512(8) Uani 1 1 d . . .
C1 C 0.4441(4) 0.4909(2) 0.62828(18) 0.0232(8) Uani 1 1 d . . .
C2 C 0.4106(4) 0.4799(3) 0.69487(16) 0.0227(7) Uani 1 1 d . . .
C3 C 0.4823(3) 0.3783(3) 0.73107(13) 0.0265(6) Uani 1 1 d . . .
H3 H 0.5460 0.3127 0.7128 0.032 Uiso 1 1 calc R U .
C4 C 0.4615(3) 0.3722(3) 0.79330(13) 0.0262(6) Uani 1 1 d . . .
H4 H 0.5104 0.3027 0.8179 0.031 Uiso 1 1 calc R U .
C5 C 0.3681(4) 0.4689(3) 0.81967(15) 0.0230(6) Uani 1 1 d . . .
C6 C 0.2911(3) 0.5671(3) 0.78374(13) 0.0236(6) Uani 1 1 d . . .
H6 H 0.2237 0.6301 0.8018 0.028 Uiso 1 1 calc R U .
C7 C 0.3128(3) 0.5732(3) 0.72143(13) 0.0238(6) Uani 1 1 d . . .
H7 H 0.2611 0.6411 0.6967 0.029 Uiso 1 1 calc R U .
C8 C -0.0625(4) 0.7636(4) 0.93765(18) 0.0429(10) Uani 1 1 d . . .
H8A H 0.0407 0.7608 0.9189 0.051 Uiso 1 1 calc R U .
H8B H -0.0896 0.8594 0.9444 0.051 Uiso 1 1 calc R U .
C9 C -0.1875(4) 0.7007(4) 0.89399(17) 0.0484(10) Uani 1 1 d . . .
H9A H -0.2891 0.6989 0.9139 0.058 Uiso 1 1 calc R U .
H9B H -0.2024 0.7576 0.8566 0.058 Uiso 1 1 calc R U .
C10 C -0.1471(4) 0.5599(4) 0.87519(16) 0.0432(9) Uani 1 1 d . . .
H10A H -0.2279 0.5283 0.8434 0.052 Uiso 1 1 calc R U .
H10B H -0.0437 0.5611 0.8565 0.052 Uiso 1 1 calc R U .
C11 C -0.1033(4) 0.3270(4) 0.90518(18) 0.0497(10) Uani 1 1 d . . .
H11A H -0.0102 0.3297 0.8801 0.060 Uiso 1 1 calc R U .
H11B H -0.1946 0.2917 0.8792 0.060 Uiso 1 1 calc R U .
C12 C -0.0703(4) 0.2380(4) 0.9597(2) 0.0495(11) Uani 1 1 d . . .
H12A H -0.0283 0.1500 0.9467 0.059 Uiso 1 1 calc R U .
H12B H -0.1687 0.2215 0.9806 0.059 Uiso 1 1 calc R U .
C13 C 0.1060(4) 0.9550(5) 0.79009(17) 0.0378(8) Uani 1 1 d . . .
C14 C 0.1643(5) 1.0879(4) 0.8096(2) 0.0544(11) Uani 1 1 d . . .
H14A H 0.2632 1.1070 0.7904 0.082 Uiso 1 1 calc R U .
H14B H 0.1835 1.0894 0.8545 0.082 Uiso 1 1 calc R U .
H14C H 0.0852 1.1564 0.7969 0.082 Uiso 1 1 calc R U .

loop_
_atom_site_aniso_label
_atom_site_aniso_U_11
_atom_site_aniso_U_22
_atom_site_aniso_U_33
_atom_site_aniso_U_23
_atom_site_aniso_U_13
_atom_site_aniso_U_12
U1 0.02268(12) 0.02406(13) 0.01647(12) -0.00092(5) 0.00277(8) -0.00196(5)
Ni1 0.0204(3) 0.0252(4) 0.0331(4) -0.00528(19) 0.0011(3) -0.00043(18)
S1 0.0206(4) 0.0424(4) 0.0181(4) 0.0024(4) 0.0025(3) -0.0003(4)
O1 0.0276(10) 0.0288(11) 0.0273(12) -0.0009(10) 0.0027(8) -0.0018(10)
O2 0.0365(11) 0.0287(12) 0.0214(11) 0.0011(9) 0.0069(9) 0.0039(10)
O3 0.0346(11) 0.0273(11) 0.0209(11) 0.0028(9) 0.0028(9) 0.0011(10)
O4 0.0726(17) 0.0284(14) 0.0266(12) 0.0009(10) 0.0152(11) 0.0127(12)
O5 0.097(2) 0.0266(13) 0.0391(15) 0.0102(11) 0.0363(14) 0.0095(14)
O6 0.0254(16) 0.237(6) 0.0195(17) -0.0084(17) 0.0022(13) -0.0258(16)
O7 0.0394(11) 0.0251(12) 0.0248(12) -0.0002(8) 0.0018(8) 0.0008(10)
N1 0.0246(11) 0.0268(16) 0.0444(18) -0.0021(11) 0.0085(10) 0.0007(13)
N2 0.0217(13) 0.0426(15) 0.0319(17) -0.0081(14) 0.0010(12) 0.0010(13)
N3 0.0471(17) 0.040(2) 0.066(2) 0.0006(16) -0.0010(15) 0.0053(15)
C1 0.0242(17) 0.0232(19) 0.0220(19) -0.0009(11) -0.0013(14) -0.0033(11)
C2 0.0231(16) 0.0267(16) 0.0185(17) -0.0001(12) 0.0040(13) -0.0038(12)
C3 0.0305(15) 0.0268(17) 0.0225(16) 0.0000(12) 0.0051(12) 0.0042(12)
C4 0.0280(14) 0.0269(17) 0.0238(16) 0.0020(12) 0.0024(12) 0.0012(12)
C5 0.0221(15) 0.0275(14) 0.0195(17) -0.0005(13) 0.0012(12) -0.0067(13)
C6 0.0228(13) 0.0242(17) 0.0238(16) 0.0000(12) 0.0026(11) -0.0008(12)
C7 0.0245(14) 0.0233(17) 0.0237(16) 0.0025(12) 0.0023(12) 0.0000(12)
C8 0.047(2) 0.032(2) 0.053(2) 0.0097(17) 0.0260(18) 0.0069(17)
C9 0.042(2) 0.066(3) 0.039(2) 0.0207(19) 0.0143(17) 0.0137(19)
C10 0.0310(17) 0.069(3) 0.031(2) 0.0001(19) 0.0070(14) 0.0016(19)
C11 0.0375(19) 0.053(3) 0.057(3) -0.030(2) -0.0099(18) 0.0015(18)
C12 0.037(2) 0.030(2) 0.081(3) -0.020(2) 0.000(2) -0.0044(16)
C13 0.0337(18) 0.041(2) 0.039(2) 0.002(2) 0.0021(15) 0.0097(19)
C14 0.051(2) 0.043(2) 0.067(3) -0.015(2) -0.009(2) 0.0102(19)

loop_
_atom_type_symbol
_atom_type_description
_atom_type_scat_dispersion_real
_atom_type_scat_dispersion_imag
_atom_type_scat_source
C C 0.0033 0.0016 'International Tables Vol C Tables 4.2.6.8 and 6.1.1.4'
H H 0.0000 0.0000 'International Tables Vol C Tables 4.2.6.8 and 6.1.1.4'
N N 0.0061 0.0033 'International Tables Vol C Tables 4.2.6.8 and 6.1.1.4'
O O 0.0106 0.0060 'International Tables Vol C Tables 4.2.6.8 and 6.1.1.4'
S S 0.1246 0.1234 'International Tables Vol C Tables 4.2.6.8 and 6.1.1.4'
Ni Ni 0.3393 1.1124 'International Tables Vol C Tables 4.2.6.8 and 6.1.1.4'
U U -9.6767 9.6646 'International Tables Vol C Tables 4.2.6.8 and 6.1.1.4'

loop_
_geom_angle_atom_site_label_1
_geom_angle_atom_site_label_2
_geom_angle_atom_site_label_3
_geom_angle
_geom_angle_site_symmetry_1
_geom_angle_site_symmetry_3
O1 U1 O1 180.0 3_666 .
O1 U1 O7 93.44(9) 3_666 .
O1 U1 O7 86.56(9) . .
O1 U1 O7 86.56(9) 3_666 3_666
O1 U1 O7 93.44(9) . 3_666
O7 U1 O7 180.0 . 3_666
O1 U1 O2 94.33(8) 3_666 .
O1 U1 O2 85.67(8) . .
O7 U1 O2 115.78(6) . .
O7 U1 O2 64.22(6) 3_666 .
O1 U1 O2 85.67(8) 3_666 3_666
O1 U1 O2 94.33(8) . 3_666
O7 U1 O2 64.22(6) . 3_666
O7 U1 O2 115.78(6) 3_666 3_666
O2 U1 O2 180.0 . 3_666
O1 U1 O3 94.55(8) 3_666 3_666
O1 U1 O3 85.45(8) . 3_666
O7 U1 O3 114.86(7) . 3_666
O7 U1 O3 65.14(7) 3_666 3_666
O2 U1 O3 127.80(7) . 3_666
O2 U1 O3 52.20(7) 3_666 3_666
O1 U1 O3 85.46(8) 3_666 .
O1 U1 O3 94.55(8) . .
O7 U1 O3 65.14(7) . .
O7 U1 O3 114.86(7) 3_666 .
O2 U1 O3 52.20(7) . .
O2 U1 O3 127.80(7) 3_666 .
O3 U1 O3 180.0 3_666 .
N2 Ni1 N2 180.0 3_567 .
N2 Ni1 N1 87.58(12) 3_567 .
N2 Ni1 N1 92.42(12) . .
N2 Ni1 N1 92.42(12) 3_567 3_567
N2 Ni1 N1 87.58(12) . 3_567
N1 Ni1 N1 180.0 . 3_567
O4 S1 O6 113.6(2) . .
O4 S1 O5 113.18(15) . .
O6 S1 O5 110.7(2) . .
O4 S1 C5 107.93(15) . .
O6 S1 C5 104.82(18) . .
O5 S1 C5 105.94(15) . .
C1 O2 U1 94.54(19) . .
C1 O3 U1 92.8(2) . .
U1 O7 H7A 129.4 . .
U1 O7 H7B 106.2 . .
H7A O7 H7B 114.5 . .
C8 N1 C12 109.7(3) . 3_567
C8 N1 Ni1 119.5(2) . .
C12 N1 Ni1 107.6(2) 3_567 .
C8 N1 H1 113.0 . .
C12 N1 H1 107.5 3_567 .
Ni1 N1 H1 98.5 . .
C10 N2 C11 110.0(3) . .
C10 N2 Ni1 120.1(2) . .
C11 N2 Ni1 107.9(2) . .
C10 N2 H2 98.4 . .
C11 N2 H2 112.2 . .
Ni1 N2 H2 108.0 . .
O3 C1 O2 120.4(3) . .
O3 C1 C2 120.5(3) . .
O2 C1 C2 119.1(3) . .
C3 C2 C7 119.6(3) . .
C3 C2 C1 119.7(3) . .
C7 C2 C1 120.7(3) . .
C4 C3 C2 120.4(3) . .
C4 C3 H3 119.8 . .
C2 C3 H3 119.8 . .
C3 C4 C5 119.3(3) . .
C3 C4 H4 120.3 . .
C5 C4 H4 120.3 . .
C6 C5 C4 120.7(3) . .
C6 C5 S1 120.7(2) . .
C4 C5 S1 118.5(2) . .
C7 C6 C5 119.7(3) . .
C7 C6 H6 120.1 . .
C5 C6 H6 120.1 . .
C6 C7 C2 120.1(3) . .
C6 C7 H7 120.0 . .
C2 C7 H7 120.0 . .
N1 C8 C9 111.5(3) . .
N1 C8 H8A 109.3 . .
C9 C8 H8A 109.3 . .
N1 C8 H8B 109.3 . .
C9 C8 H8B 109.3 . .
H8A C8 H8B 108.0 . .
C10 C9 C8 113.2(3) . .
C10 C9 H9A 108.9 . .
C8 C9 H9A 108.9 . .
C10 C9 H9B 108.9 . .
C8 C9 H9B 108.9 . .
H9A C9 H9B 107.8 . .
N2 C10 C9 112.9(3) . .
N2 C10 H10A 109.0 . .
C9 C10 H10A 109.0 . .
N2 C10 H10B 109.0 . .
C9 C10 H10B 109.0 . .
H10A C10 H10B 107.8 . .
N2 C11 C12 108.5(3) . .
N2 C11 H11A 110.0 . .
C12 C11 H11A 110.0 . .
N2 C11 H11B 110.0 . .
C12 C11 H11B 110.0 . .
H11A C11 H11B 108.4 . .
C11 C12 N1 107.7(3) . 3_567
C11 C12 H12A 110.2 . .
N1 C12 H12A 110.2 3_567 .
C11 C12 H12B 110.2 . .
N1 C12 H12B 110.2 3_567 .
H12A C12 H12B 108.5 . .
N3 C13 C14 178.4(4) . .
C13 C14 H14A 109.5 . .
C13 C14 H14B 109.5 . .
H14A C14 H14B 109.5 . .
C13 C14 H14C 109.5 . .
H14A C14 H14C 109.5 . .
H14B C14 H14C 109.5 . .

loop_
_geom_bond_atom_site_label_1
_geom_bond_atom_site_label_2
_geom_bond_distance
_geom_bond_site_symmetry_2
U1 O1 1.766(2) 3_666
U1 O1 1.766(2) .
U1 O7 2.441(2) .
U1 O7 2.441(2) 3_666
U1 O2 2.4717(19) .
U1 O2 2.4717(19) 3_666
U1 O3 2.5082(19) 3_666
U1 O3 2.5083(19) .
Ni1 N2 1.938(3) 3_567
Ni1 N2 1.938(3) .
Ni1 N1 1.952(3) .
Ni1 N1 1.952(3) 3_567
S1 O4 1.424(2) .
S1 O6 1.435(3) .
S1 O5 1.447(3) .
S1 C5 1.773(3) .
O2 C1 1.263(4) .
O3 C1 1.262(4) .
O7 H7A 0.8798 .
O7 H7B 0.9011 .
N1 C8 1.480(4) .
N1 C12 1.492(5) 3_567
N1 H1 0.9521 .
N2 C10 1.476(5) .
N2 C11 1.479(5) .
N2 H2 0.8651 .
N3 C13 1.135(5) .
C1 C2 1.499(5) .
C2 C3 1.391(4) .
C2 C7 1.393(4) .
C3 C4 1.378(4) .
C3 H3 0.9500 .
C4 C5 1.392(4) .
C4 H4 0.9500 .
C5 C6 1.383(4) .
C6 C7 1.381(4) .
C6 H6 0.9500 .
C7 H7 0.9500 .
C8 C9 1.508(6) .
C8 H8A 0.9900 .
C8 H8B 0.9900 .
C9 C10 1.500(6) .
C9 H9A 0.9900 .
C9 H9B 0.9900 .
C10 H10A 0.9900 .
C10 H10B 0.9900 .
C11 C12 1.489(6) .
C11 H11A 0.9900 .
C11 H11B 0.9900 .
C12 N1 1.492(5) 3_567
C12 H12A 0.9900 .
C12 H12B 0.9900 .
C13 C14 1.459(6) .
C14 H14A 0.9800 .
C14 H14B 0.9800 .
C14 H14C 0.9800 .

loop_
_geom_hbond_atom_site_label_D
_geom_hbond_atom_site_label_H
_geom_hbond_atom_site_label_A
_geom_hbond_distance_DH
_geom_hbond_distance_HA
_geom_hbond_distance_DA
_geom_hbond_angle_DHA
_geom_hbond_site_symmetry_A
O7 H7A O4 0.88 2.16 2.934(3) 146.0 4_575
O7 H7A O6 0.88 2.52 3.232(4) 138.1 4_575
O7 H7B O5 0.90 2.16 3.014(4) 159.0 2_656
O7 H7B O6 0.90 2.26 2.935(4) 131.9 2_656
N1 H1 O5 0.95 2.02 2.924(3) 158.6 3_567
N2 H2 O6 0.87 2.12 2.945(4) 158.6 1_455
C8 H8A O4 0.99 2.58 3.322(4) 131.4 .
C12 H12B O7 0.99 2.38 3.324(5) 159.0 2_546
